data_2017492
loop_
_publ_author_name
'Yisgedu, Teshome B.'
'Chen, Xuenian'
'Lingam, Hima K.'
'Huang, Zhenguo'
'Meyers, Edward A.'
'Shore, Sheldon G.'
'Zhao, Ji-Cheng'

_publ_section_title
;
 Intermolecular dihydrogen- and hydrogen-bonding interactions in
 diammonium <i>closo</i>-decahydrodecaborate sesquihydrate
;
_journal_coeditor_code SQ3215
_journal_issue 1
_journal_name_full 'Acta Crystallographica Section C'
_journal_page_first m1
_journal_page_last m3
_journal_paper_doi 10.1107/S0108270109040815
_journal_volume 66
_journal_year 2010
_chemical_formula_iupac '2N H4 +, B10 H10 2-, 1.5H2 O'
_chemical_formula_moiety '2(H4 N +), B10 H10 2-, 1.5(H2 O)'
_chemical_formula_sum 'B10 H21 N2 O1.5'
_chemical_formula_weight 181.29
_chemical_name_systematic
;
diammonium
<i>closo</i>-decahydrodecaborate sesquihydrate
;
_space_group_IT_number 14
_symmetry_cell_setting monoclinic
_symmetry_space_group_name_Hall '-P 2yn'
_symmetry_space_group_name_H-M 'P 1 21/n 1'
_atom_sites_solution_hydrogens geom
_atom_sites_solution_primary direct
_atom_sites_solution_secondary difmap
_audit_creation_method SHELXL-97
_cell_angle_alpha 90.00
_cell_angle_beta 98.97(3)
_cell_angle_gamma 90.00
_cell_formula_units_Z 8
_cell_length_a 11.674(2)
_cell_length_b 8.6230(17)
_cell_length_c 23.318(5)
_cell_measurement_reflns_used 10211
_cell_measurement_temperature 150(2)
_cell_measurement_theta_max 27.51
_cell_measurement_theta_min 2.52
_cell_volume 2318.6(8)
_computing_cell_refinement 'HKL Scalepack (Otwinowski & Minor, 1997)'
_computing_data_collection 'COLLECT (Nonius, 2000)'
_computing_data_reduction 'HKL Denzo and Scalepack (Otwinowski & Minor, 1997)'
_computing_molecular_graphics 'SHELXTL97 (Sheldrick, 2008)'
_computing_publication_material 'SHELXTL97 (Sheldrick, 2008)'
_computing_structure_refinement 'SHELXL97 (Sheldrick, 2008)'
_computing_structure_solution 'SHELXS97 (Sheldrick, 2008)'
_diffrn_ambient_temperature 150(2)
_diffrn_measured_fraction_theta_full 0.998
_diffrn_measured_fraction_theta_max 0.998
_diffrn_measurement_device_type 'Nonius Kappa CCD'
_diffrn_measurement_method '\f and \w scans'
_diffrn_radiation_monochromator graphite
_diffrn_radiation_source 'fine-focus sealed tube'
_diffrn_radiation_type MoK\a
_diffrn_radiation_wavelength 0.71073
_diffrn_reflns_av_R_equivalents 0.0418
_diffrn_reflns_av_sigmaI/netI 0.0581
_diffrn_reflns_limit_h_max 15
_diffrn_reflns_limit_h_min -15
_diffrn_reflns_limit_k_max 11
_diffrn_reflns_limit_k_min -10
_diffrn_reflns_limit_l_max 30
_diffrn_reflns_limit_l_min -30
_diffrn_reflns_number 10211
_diffrn_reflns_theta_full 27.51
_diffrn_reflns_theta_max 27.51
_diffrn_reflns_theta_min 2.52
_exptl_absorpt_coefficient_mu 0.058
_exptl_absorpt_correction_T_max 0.9931
_exptl_absorpt_correction_T_min 0.9784
_exptl_absorpt_correction_type multi-scan
_exptl_absorpt_process_details '(HKL SCALEPACK; Otwinowski & Minor, 1997)'
_exptl_crystal_colour colorless
_exptl_crystal_density_diffrn 1.039
_exptl_crystal_density_method 'not measured'
_exptl_crystal_description plate
_exptl_crystal_F_000 776
_exptl_crystal_size_max 0.38
_exptl_crystal_size_mid 0.31
_exptl_crystal_size_min 0.12
_refine_diff_density_max 0.347
_refine_diff_density_min -0.259
_refine_ls_extinction_method none
_refine_ls_goodness_of_fit_ref 1.015
_refine_ls_hydrogen_treatment refall
_refine_ls_matrix_type full
_refine_ls_number_parameters 412
_refine_ls_number_reflns 5318
_refine_ls_number_restraints 0
_refine_ls_restrained_S_all 1.015
_refine_ls_R_factor_all 0.0803
_refine_ls_R_factor_gt 0.0446
_refine_ls_shift/su_max 0.000
_refine_ls_shift/su_mean 0.000
_refine_ls_structure_factor_coef Fsqd
_refine_ls_weighting_details 'calc w=1/[\s^2^(Fo^2^)+(0.0677P)^2^+0.0000P] where P=(Fo^2^+2Fc^2^)/3'
_refine_ls_weighting_scheme calc
_refine_ls_wR_factor_gt 0.1076
_refine_ls_wR_factor_ref 0.1211
_reflns_number_gt 3637
_reflns_number_total 5318
_reflns_threshold_expression I>2\s(I)
_cod_data_source_file sq3215.cif
_cod_data_source_block I
_cod_original_sg_symbol_Hall -P2yn
_cod_original_sg_symbol_H-M 'P 21/n'
_cod_database_code 2017492
_cod_database_fobs_code 2017492

loop_
_symmetry_equiv_pos_as_xyz
'x, y, z'
'-x+1/2, y+1/2, -z+1/2'
'-x, -y, -z'
'x-1/2, -y-1/2, z-1/2'

loop_
_atom_site_type_symbol
_atom_site_label
_atom_site_fract_x
_atom_site_fract_y
_atom_site_fract_z
_atom_site_U_iso_or_equiv
_atom_site_adp_type
_atom_site_calc_flag
_atom_site_refinement_flags
_atom_site_occupancy
_atom_site_disorder_assembly
_atom_site_disorder_group
N N1 0.50260(12) 0.74496(17) 0.50414(6) 0.0224(3) Uani d . 1 . .
H H1B 0.546(2) 0.811(3) 0.5238(10) 0.082(8) Uiso d . 1 . .
H H1A 0.475(2) 0.686(3) 0.5291(11) 0.086(8) Uiso d . 1 . .
H H1C 0.545(2) 0.693(3) 0.4826(10) 0.090(8) Uiso d . 1 . .
H H1D 0.441(2) 0.789(3) 0.4804(10) 0.099(8) Uiso d . 1 . .
N N3 0.09434(13) 0.49302(16) 0.41548(6) 0.0243(3) Uani d . 1 . .
H H3D 0.1127(15) 0.4749(19) 0.3770(8) 0.044(5) Uiso d . 1 . .
H H3C 0.022(2) 0.506(2) 0.4165(9) 0.066(7) Uiso d . 1 . .
H H3B 0.1221(19) 0.424(3) 0.4387(10) 0.073(7) Uiso d . 1 . .
H H3A 0.1320(19) 0.585(3) 0.4274(9) 0.076(7) Uiso d . 1 . .
N N4 0.37466(13) 0.35786(18) 0.28534(6) 0.0262(3) Uani d . 1 . .
H H4D 0.3669(15) 0.373(2) 0.2488(9) 0.045(5) Uiso d . 1 . .
H H4C 0.423(2) 0.436(3) 0.3002(9) 0.072(7) Uiso d . 1 . .
H H4B 0.4110(16) 0.261(2) 0.2927(8) 0.053(6) Uiso d . 1 . .
H H4A 0.3079(18) 0.364(2) 0.2985(8) 0.055(6) Uiso d . 1 . .
O O5 0.48361(11) 0.05537(13) 0.29082(5) 0.0293(3) Uani d . 1 . .
H H5A 0.4597(19) 0.002(2) 0.3169(10) 0.065(7) Uiso d . 1 . .
H H5B 0.554(2) 0.039(2) 0.2934(9) 0.062(7) Uiso d . 1 . .
O O6 0.77673(10) 0.48608(16) 0.19975(5) 0.0313(3) Uani d . 1 . .
H H6B 0.753(2) 0.524(3) 0.2294(11) 0.077(8) Uiso d . 1 . .
H H6A 0.7755(17) 0.392(3) 0.2051(9) 0.063(7) Uiso d . 1 . .
B B11 0.59525(14) 0.61791(18) 0.32814(7) 0.0210(4) Uani d . 1 . .
H H11 0.5276(12) 0.6772(16) 0.2966(6) 0.029(4) Uiso d . 1 . .
B B12 0.66991(13) 0.68148(18) 0.39249(7) 0.0188(3) Uani d . 1 . .
H H12 0.6538(12) 0.8008(16) 0.4079(6) 0.026(4) Uiso d . 1 . .
B B13 0.57921(14) 0.50808(18) 0.38701(7) 0.0184(3) Uani d . 1 . .
H H13 0.4923(13) 0.4908(15) 0.3982(6) 0.022(4) Uiso d . 1 . .
B B14 0.65159(13) 0.43552(18) 0.32726(7) 0.0192(3) Uani d . 1 . .
H H14 0.6197(11) 0.3572(15) 0.2901(6) 0.023(4) Uiso d . 1 . .
B B15 0.74202(14) 0.60926(18) 0.33330(7) 0.0195(3) Uani d . 1 . .
H H15 0.7870(12) 0.6688(17) 0.3005(6) 0.030(4) Uiso d . 1 . .
B B16 0.70005(13) 0.52662(18) 0.44566(7) 0.0184(3) Uani d . 1 . .
H H16 0.6824(12) 0.5459(15) 0.4905(6) 0.023(4) Uiso d . 1 . .
B B17 0.68552(13) 0.35330(18) 0.39961(7) 0.0187(3) Uani d . 1 . .
H H17 0.6537(12) 0.2342(16) 0.4071(6) 0.023(4) Uiso d . 1 . .
B B18 0.80128(13) 0.42475(18) 0.36154(7) 0.0191(3) Uani d . 1 . .
H H18 0.8672(12) 0.3660(16) 0.3377(6) 0.029(4) Uiso d . 1 . .
B B19 0.81446(13) 0.59910(18) 0.40780(7) 0.0193(3) Uani d . 1 . .
H H19 0.8879(12) 0.6788(15) 0.4207(6) 0.025(4) Uiso d . 1 . .
B B20 0.81566(14) 0.41657(19) 0.43527(7) 0.0206(3) Uani d . 1 . .
H H20 0.8839(12) 0.3602(17) 0.4678(6) 0.031(4) Uiso d . 1 . .
B B1 0.34250(14) 0.61601(19) 0.05067(7) 0.0199(3) Uani d . 1 . .
H H1 0.3760(12) 0.6951(16) 0.0201(6) 0.031(4) Uiso d . 1 . .
B B2 0.38720(13) 0.57238(18) 0.12155(7) 0.0183(3) Uani d . 1 . .
H H2 0.4672(13) 0.6272(17) 0.1452(6) 0.031(4) Uiso d . 1 . .
B B3 0.24181(13) 0.64555(17) 0.09475(6) 0.0174(3) Uani d . 1 . .
H H3 0.1986(11) 0.7642(16) 0.0974(5) 0.022(4) Uiso d . 1 . .
B B4 0.22521(13) 0.49764(17) 0.03766(6) 0.0175(3) Uani d . 1 . .
H H4 0.1658(12) 0.4946(14) -0.0064(6) 0.021(4) Uiso d . 1 . .
B B5 0.37022(13) 0.42424(19) 0.06443(7) 0.0189(3) Uani d . 1 . .
H H5 0.4349(11) 0.3652(15) 0.0417(6) 0.020(4) Uiso d . 1 . .
B B6 0.26794(13) 0.52766(18) 0.16009(7) 0.0180(3) Uani d . 1 . .
H H6 0.2688(12) 0.5862(16) 0.2031(6) 0.024(4) Uiso d . 1 . .
B B7 0.15265(13) 0.47462(18) 0.10038(6) 0.0176(3) Uani d . 1 . .
H H7 0.0562(12) 0.4875(15) 0.0939(6) 0.022(4) Uiso d . 1 . .
B B8 0.24402(13) 0.31905(18) 0.07939(7) 0.0185(3) Uani d . 1 . .
H H8 0.2222(11) 0.2078(15) 0.0556(5) 0.016(3) Uiso d . 1 . .
B B9 0.35908(14) 0.37127(18) 0.13857(7) 0.0200(3) Uani d . 1 . .
H H9 0.4276(12) 0.3014(16) 0.1631(6) 0.028(4) Uiso d . 1 . .
B B10 0.21909(14) 0.34163(19) 0.14876(7) 0.0210(4) Uani d . 1 . .
H H10 0.1825(11) 0.2580(16) 0.1779(6) 0.021(3) Uiso d . 1 . .
N N2 0.65139(12) 0.52968(17) 0.08650(6) 0.0222(3) Uani d . 1 . .
H H2D 0.6859(15) 0.5115(18) 0.1246(9) 0.042(5) Uiso d . 1 . .
H H2C 0.572(2) 0.515(2) 0.0842(9) 0.071(7) Uiso d . 1 . .
H H2B 0.682(2) 0.471(2) 0.0635(10) 0.073(7) Uiso d . 1 . .
H H2A 0.6631(17) 0.628(3) 0.0755(9) 0.064(6) Uiso d . 1 . .
O O7 0.13364(10) 0.40354(14) 0.30424(5) 0.0309(3) Uani d . 1 . .
H H7A 0.1079(19) 0.308(3) 0.3030(10) 0.088(8) Uiso d . 1 . .
H H7B 0.093(2) 0.453(3) 0.2734(11) 0.078(7) Uiso d . 1 . .

loop_
_atom_site_aniso_label
_atom_site_aniso_U_11
_atom_site_aniso_U_22
_atom_site_aniso_U_33
_atom_site_aniso_U_12
_atom_site_aniso_U_13
_atom_site_aniso_U_23
N1 0.0185(7) 0.0228(7) 0.0256(7) 0.0011(6) 0.0024(6) 0.0002(6)
N3 0.0186(7) 0.0232(7) 0.0309(8) 0.0002(6) 0.0036(6) 0.0005(6)
N4 0.0222(7) 0.0341(9) 0.0211(7) -0.0022(7) 0.0001(6) 0.0040(6)
O5 0.0260(7) 0.0349(7) 0.0281(6) -0.0049(5) 0.0077(5) 0.0019(5)
O6 0.0410(7) 0.0292(7) 0.0245(6) -0.0042(5) 0.0078(5) -0.0032(5)
B11 0.0218(8) 0.0223(8) 0.0189(8) 0.0007(7) 0.0030(7) 0.0026(7)
B12 0.0190(8) 0.0171(8) 0.0208(8) 0.0005(7) 0.0052(6) 0.0002(6)
B13 0.0155(8) 0.0197(8) 0.0206(8) 0.0005(6) 0.0051(6) -0.0008(6)
B14 0.0183(8) 0.0218(8) 0.0182(8) -0.0030(7) 0.0050(6) -0.0024(7)
B15 0.0214(8) 0.0180(8) 0.0204(8) -0.0010(7) 0.0070(6) -0.0001(6)
B16 0.0178(8) 0.0208(8) 0.0171(8) 0.0009(6) 0.0043(6) -0.0002(6)
B17 0.0185(8) 0.0170(8) 0.0213(8) 0.0000(6) 0.0052(6) 0.0008(6)
B18 0.0181(8) 0.0176(8) 0.0224(8) 0.0000(6) 0.0058(6) -0.0022(6)
B19 0.0172(8) 0.0191(8) 0.0220(8) -0.0016(7) 0.0045(6) -0.0052(7)
B20 0.0173(8) 0.0221(8) 0.0225(8) 0.0024(7) 0.0028(6) 0.0001(7)
B1 0.0207(8) 0.0199(8) 0.0197(8) -0.0025(7) 0.0047(6) -0.0022(6)
B2 0.0147(8) 0.0201(8) 0.0202(8) 0.0000(6) 0.0029(6) -0.0062(6)
B3 0.0185(8) 0.0162(8) 0.0171(8) 0.0006(6) 0.0011(6) -0.0013(6)
B4 0.0169(8) 0.0195(8) 0.0158(7) 0.0010(6) 0.0020(6) -0.0022(6)
B5 0.0141(8) 0.0229(8) 0.0195(8) 0.0003(7) 0.0025(6) -0.0063(7)
B6 0.0167(8) 0.0215(8) 0.0155(7) 0.0030(6) 0.0017(6) -0.0013(6)
B7 0.0153(8) 0.0188(8) 0.0189(8) -0.0004(6) 0.0027(6) -0.0020(6)
B8 0.0156(8) 0.0174(8) 0.0212(8) 0.0019(6) -0.0009(6) -0.0019(7)
B9 0.0173(8) 0.0207(8) 0.0205(8) 0.0031(7) -0.0020(6) -0.0023(7)
B10 0.0210(8) 0.0207(8) 0.0213(8) -0.0012(7) 0.0030(7) 0.0016(7)
N2 0.0170(7) 0.0245(7) 0.0258(7) -0.0017(6) 0.0052(5) -0.0019(6)
O7 0.0312(6) 0.0308(7) 0.0311(6) 0.0040(5) 0.0057(5) 0.0069(5)

loop_
_atom_type_symbol
_atom_type_description
_atom_type_scat_dispersion_real
_atom_type_scat_dispersion_imag
_atom_type_scat_source
B B 0.0013 0.0007 'International Tables Vol C Tables 4.2.6.8 and 6.1.1.4'
H H 0.0000 0.0000 'International Tables Vol C Tables 4.2.6.8 and 6.1.1.4'
N N 0.0061 0.0033 'International Tables Vol C Tables 4.2.6.8 and 6.1.1.4'
O O 0.0106 0.0060 'International Tables Vol C Tables 4.2.6.8 and 6.1.1.4'

loop_
_geom_angle_atom_site_label_1
_geom_angle_atom_site_label_2
_geom_angle_atom_site_label_3
_geom_angle_site_symmetry_1
_geom_angle_site_symmetry_3
_geom_angle
_geom_angle_publ_flag
H1B N1 H1A . . 107(2) ?
H1B N1 H1C . . 108(2) ?
H1A N1 H1C . . 112(2) ?
H1B N1 H1D . . 113(2) ?
H1A N1 H1D . . 108(2) ?
H1C N1 H1D . . 109(2) ?
H3D N3 H3C . . 114.1(18) ?
H3D N3 H3B . . 111.5(17) ?
H3C N3 H3B . . 111(2) ?
H3D N3 H3A . . 104.6(17) ?
H3C N3 H3A . . 107.9(18) ?
H3B N3 H3A . . 107(2) ?
H4D N4 H4C . . 103.2(17) ?
H4D N4 H4B . . 107.0(16) ?
H4C N4 H4B . . 110.9(17) ?
H4D N4 H4A . . 112.0(16) ?
H4C N4 H4A . . 110.5(18) ?
H4B N4 H4A . . 112.8(17) ?
H5A O5 H5B . . 107(2) ?
H6B O6 H6A . . 103.9(19) ?
B15 B11 B13 . . 98.91(11) ?
B15 B11 B12 . . 65.19(10) ?
B13 B11 B12 . . 64.80(9) ?
B15 B11 B14 . . 64.81(10) ?
B13 B11 B14 . . 65.66(9) ?
B12 B11 B14 . . 99.32(11) ?
B15 B11 H11 . . 131.9(7) ?
B13 B11 H11 . . 129.2(8) ?
B12 B11 H11 . . 130.2(7) ?
B14 B11 H11 . . 130.4(7) ?
B11 B12 B19 . . 112.31(11) ?
B11 B12 B16 . . 112.47(11) ?
B19 B12 B16 . . 60.21(9) ?
B11 B12 B13 . . 57.54(9) ?
B19 B12 B13 . . 101.81(10) ?
B16 B12 B13 . . 59.65(9) ?
B11 B12 B15 . . 57.31(9) ?
B19 B12 B15 . . 59.55(9) ?
B16 B12 B15 . . 101.59(10) ?
B13 B12 B15 . . 89.91(10) ?
B11 B12 H12 . . 119.5(7) ?
B19 B12 H12 . . 119.7(7) ?
B16 B12 H12 . . 118.8(7) ?
B13 B12 H12 . . 130.8(7) ?
B15 B12 H12 . . 132.6(7) ?
B11 B13 B16 . . 112.89(11) ?
B11 B13 B17 . . 112.41(11) ?
B16 B13 B17 . . 60.70(9) ?
B11 B13 B12 . . 57.66(9) ?
B16 B13 B12 . . 60.00(8) ?
B17 B13 B12 . . 102.51(10) ?
B11 B13 B14 . . 57.28(9) ?
B16 B13 B14 . . 101.84(10) ?
B17 B13 B14 . . 59.43(8) ?
B12 B13 B14 . . 90.10(10) ?
B11 B13 H13 . . 119.3(7) ?
B16 B13 H13 . . 118.2(7) ?
B17 B13 H13 . . 119.8(7) ?
B12 B13 H13 . . 130.0(7) ?
B14 B13 H13 . . 133.0(7) ?
B11 B14 B18 . . 112.96(11) ?
B11 B14 B17 . . 112.18(11) ?
B18 B14 B17 . . 60.87(9) ?
B11 B14 B15 . . 57.44(9) ?
B18 B14 B15 . . 60.02(9) ?
B17 B14 B15 . . 102.06(10) ?
B11 B14 B13 . . 57.06(9) ?
B18 B14 B13 . . 102.02(10) ?
B17 B14 B13 . . 59.39(8) ?
B15 B14 B13 . . 89.47(10) ?
B11 B14 H14 . . 119.0(7) ?
B18 B14 H14 . . 119.7(7) ?
B17 B14 H14 . . 118.9(7) ?
B15 B14 H14 . . 132.5(7) ?
B13 B14 H14 . . 130.8(7) ?
B11 B15 B19 . . 112.62(11) ?
B11 B15 B18 . . 112.75(11) ?
B19 B15 B18 . . 61.04(9) ?
B11 B15 B14 . . 57.75(9) ?
B19 B15 B14 . . 102.25(11) ?
B18 B15 B14 . . 59.49(9) ?
B11 B15 B12 . . 57.50(9) ?
B19 B15 B12 . . 59.69(9) ?
B18 B15 B12 . . 102.60(11) ?
B14 B15 B12 . . 90.52(10) ?
B11 B15 H15 . . 120.5(7) ?
B19 B15 H15 . . 118.6(7) ?
B18 B15 H15 . . 117.2(8) ?
B14 B15 H15 . . 130.7(7) ?
B12 B15 H15 . . 132.7(8) ?
B20 B16 B13 . . 112.68(11) ?
B20 B16 B12 . . 112.75(11) ?
B13 B16 B12 . . 60.34(9) ?
B20 B16 B19 . . 57.57(9) ?
B13 B16 B19 . . 101.99(10) ?
B12 B16 B19 . . 59.77(9) ?
B20 B16 B17 . . 57.56(9) ?
B13 B16 B17 . . 59.72(8) ?
B12 B16 B17 . . 102.05(10) ?
B19 B16 B17 . . 90.21(10) ?
B20 B16 H16 . . 119.1(7) ?
B13 B16 H16 . . 119.2(7) ?
B12 B16 H16 . . 119.2(7) ?
B19 B16 H16 . . 131.5(7) ?
B17 B16 H16 . . 131.3(7) ?
B20 B17 B13 . . 112.25(11) ?
B20 B17 B14 . . 112.16(11) ?
B13 B17 B14 . . 61.18(9) ?
B20 B17 B16 . . 57.24(9) ?
B13 B17 B16 . . 59.58(9) ?
B14 B17 B16 . . 102.29(10) ?
B20 B17 B18 . . 57.37(9) ?
B13 B17 B18 . . 102.20(10) ?
B14 B17 B18 . . 59.34(9) ?
B16 B17 B18 . . 90.10(10) ?
B20 B17 H17 . . 120.8(7) ?
B13 B17 H17 . . 117.8(7) ?
B14 B17 H17 . . 118.4(7) ?
B16 B17 H17 . . 131.5(7) ?
B18 B17 H17 . . 132.3(7) ?
B20 B18 B14 . . 112.65(11) ?
B20 B18 B15 . . 111.97(11) ?
B14 B18 B15 . . 60.49(9) ?
B20 B18 B17 . . 57.44(9) ?
B14 B18 B17 . . 59.80(9) ?
B15 B18 B17 . . 101.64(10) ?
B20 B18 B19 . . 57.09(9) ?
B14 B18 B19 . . 101.75(10) ?
B15 B18 B19 . . 59.34(9) ?
B17 B18 B19 . . 89.50(10) ?
B20 B18 H18 . . 120.5(7) ?
B14 B18 H18 . . 119.2(7) ?
B15 B18 H18 . . 117.5(7) ?
B17 B18 H18 . . 133.9(7) ?
B19 B18 H18 . . 130.5(7) ?
B20 B19 B15 . . 112.43(11) ?
B20 B19 B12 . . 112.94(11) ?
B15 B19 B12 . . 60.76(9) ?
B20 B19 B16 . . 57.53(9) ?
B15 B19 B16 . . 102.32(10) ?
B12 B19 B16 . . 60.02(8) ?
B20 B19 B18 . . 57.30(9) ?
B15 B19 B18 . . 59.62(8) ?
B12 B19 B18 . . 102.36(10) ?
B16 B19 B18 . . 90.18(10) ?
B20 B19 H19 . . 120.9(7) ?
B15 B19 H19 . . 117.2(7) ?
B12 B19 H19 . . 118.0(7) ?
B16 B19 H19 . . 132.8(7) ?
B18 B19 H19 . . 131.1(7) ?
B16 B20 B19 . . 64.90(9) ?
B16 B20 B18 . . 99.53(11) ?
B19 B20 B18 . . 65.61(9) ?
B16 B20 B17 . . 65.20(9) ?
B19 B20 B17 . . 99.11(11) ?
B18 B20 B17 . . 65.19(10) ?
B16 B20 H20 . . 129.9(8) ?
B19 B20 H20 . . 128.3(7) ?
B18 B20 H20 . . 130.5(8) ?
B17 B20 H20 . . 132.6(7) ?
B2 B1 B4 . . 99.09(11) ?
B2 B1 B3 . . 65.16(9) ?
B4 B1 B3 . . 65.34(9) ?
B2 B1 B5 . . 65.24(9) ?
B4 B1 B5 . . 64.82(9) ?
B3 B1 B5 . . 99.24(11) ?
B2 B1 H1 . . 133.0(7) ?
B4 B1 H1 . . 128.0(7) ?
B3 B1 H1 . . 130.4(7) ?
B5 B1 H1 . . 130.3(7) ?
B1 B2 B6 . . 112.77(11) ?
B1 B2 B9 . . 112.66(11) ?
B6 B2 B9 . . 60.70(9) ?
B1 B2 B3 . . 57.44(9) ?
B6 B2 B3 . . 59.91(8) ?
B9 B2 B3 . . 102.36(10) ?
B1 B2 B5 . . 57.64(9) ?
B6 B2 B5 . . 101.98(10) ?
B9 B2 B5 . . 59.46(9) ?
B3 B2 B5 . . 90.15(10) ?
B1 B2 H2 . . 119.7(8) ?
B6 B2 H2 . . 119.6(8) ?
B9 B2 H2 . . 117.5(8) ?
B3 B2 H2 . . 133.3(8) ?
B5 B2 H2 . . 130.0(8) ?
B1 B3 B6 . . 112.47(11) ?
B1 B3 B7 . . 112.33(11) ?
B6 B3 B7 . . 60.66(9) ?
B1 B3 B2 . . 57.40(9) ?
B6 B3 B2 . . 59.64(9) ?
B7 B3 B2 . . 101.93(10) ?
B1 B3 B4 . . 57.32(9) ?
B6 B3 B4 . . 101.81(10) ?
B7 B3 B4 . . 59.47(8) ?
B2 B3 B4 . . 89.74(10) ?
B1 B3 H3 . . 121.2(7) ?
B6 B3 H3 . . 118.2(7) ?
B7 B3 H3 . . 117.2(7) ?
B2 B3 H3 . . 133.1(6) ?
B4 B3 H3 . . 131.5(6) ?
B1 B4 B7 . . 112.79(11) ?
B1 B4 B8 . . 112.79(11) ?
B7 B4 B8 . . 60.48(9) ?
B1 B4 B5 . . 57.83(9) ?
B7 B4 B5 . . 102.21(10) ?
B8 B4 B5 . . 59.62(8) ?
B1 B4 B3 . . 57.34(9) ?
B7 B4 B3 . . 59.96(8) ?
B8 B4 B3 . . 102.16(10) ?
B5 B4 B3 . . 90.31(10) ?
B1 B4 H4 . . 122.2(7) ?
B7 B4 H4 . . 115.3(7) ?
B8 B4 H4 . . 117.8(6) ?
B5 B4 H4 . . 134.3(7) ?
B3 B4 H4 . . 130.4(6) ?
B1 B5 B8 . . 112.70(11) ?
B1 B5 B9 . . 112.59(11) ?
B8 B5 B9 . . 60.54(9) ?
B1 B5 B4 . . 57.35(9) ?
B8 B5 B4 . . 60.00(8) ?
B9 B5 B4 . . 102.31(11) ?
B1 B5 B2 . . 57.13(9) ?
B8 B5 B2 . . 102.02(11) ?
B9 B5 B2 . . 59.90(9) ?
B4 B5 B2 . . 89.79(10) ?
B1 B5 H5 . . 118.5(7) ?
B8 B5 H5 . . 119.8(7) ?
B9 B5 H5 . . 119.6(7) ?
B4 B5 H5 . . 131.3(7) ?
B2 B5 H5 . . 131.3(7) ?
B10 B6 B2 . . 112.75(11) ?
B10 B6 B3 . . 112.77(11) ?
B2 B6 B3 . . 60.45(9) ?
B10 B6 B9 . . 57.44(9) ?
B2 B6 B9 . . 59.86(9) ?
B3 B6 B9 . . 102.15(10) ?
B10 B6 B7 . . 57.44(8) ?
B2 B6 B7 . . 101.88(10) ?
B3 B6 B7 . . 59.77(8) ?
B9 B6 B7 . . 89.84(10) ?
B10 B6 H6 . . 121.1(7) ?
B2 B6 H6 . . 116.6(7) ?
B3 B6 H6 . . 118.4(7) ?
B9 B6 H6 . . 130.6(7) ?
B7 B6 H6 . . 133.9(7) ?
B10 B7 B4 . . 112.68(11) ?
B10 B7 B3 . . 112.67(11) ?
B4 B7 B3 . . 60.57(8) ?
B10 B7 B8 . . 57.32(9) ?
B4 B7 B8 . . 59.89(9) ?
B3 B7 B8 . . 102.17(11) ?
B10 B7 B6 . . 57.52(9) ?
B4 B7 B6 . . 101.83(10) ?
B3 B7 B6 . . 59.58(8) ?
B8 B7 B6 . . 89.80(10) ?
B10 B7 H7 . . 120.0(7) ?
B4 B7 H7 . . 117.9(7) ?
B3 B7 H7 . . 119.0(7) ?
B8 B7 H7 . . 130.9(7) ?
B6 B7 H7 . . 132.9(7) ?
B10 B8 B5 . . 113.06(11) ?
B10 B8 B4 . . 112.87(11) ?
B5 B8 B4 . . 60.39(9) ?
B10 B8 B9 . . 57.80(9) ?
B5 B8 B9 . . 59.80(9) ?
B4 B8 B9 . . 102.07(10) ?
B10 B8 B7 . . 57.79(9) ?
B5 B8 B7 . . 102.15(10) ?
B4 B8 B7 . . 59.63(8) ?
B9 B8 B7 . . 90.45(10) ?
B10 B8 H8 . . 120.7(7) ?
B5 B8 H8 . . 117.7(7) ?
B4 B8 H8 . . 117.6(6) ?
B9 B8 H8 . . 132.1(6) ?
B7 B8 H8 . . 131.7(6) ?
B10 B9 B5 . . 112.53(11) ?
B10 B9 B2 . . 112.46(11) ?
B5 B9 B2 . . 60.64(9) ?
B10 B9 B8 . . 57.37(9) ?
B5 B9 B8 . . 59.66(9) ?
B2 B9 B8 . . 101.92(10) ?
B10 B9 B6 . . 57.56(9) ?
B5 B9 B6 . . 101.91(11) ?
B2 B9 B6 . . 59.44(9) ?
B8 B9 B6 . . 89.90(10) ?
B10 B9 H9 . . 119.0(8) ?
B5 B9 H9 . . 119.0(8) ?
B2 B9 H9 . . 119.9(7) ?
B8 B9 H9 . . 130.9(7) ?
B6 B9 H9 . . 132.2(7) ?
B8 B10 B9 . . 64.83(10) ?
B8 B10 B7 . . 64.88(9) ?
B9 B10 B7 . . 98.83(11) ?
B8 B10 B6 . . 98.75(11) ?
B9 B10 B6 . . 65.00(9) ?
B7 B10 B6 . . 65.04(9) ?
B8 B10 H10 . . 130.0(7) ?
B9 B10 H10 . . 130.2(7) ?
B7 B10 H10 . . 131.0(7) ?
B6 B10 H10 . . 131.3(7) ?
H2D N2 H2C . . 108.1(16) ?
H2D N2 H2B . . 109.9(18) ?
H2C N2 H2B . . 113.0(19) ?
H2D N2 H2A . . 111.6(16) ?
H2C N2 H2A . . 108.0(16) ?
H2B N2 H2A . . 106.4(19) ?
H7A O7 H7B . . 106.2(19) ?

loop_
_geom_bond_atom_site_label_1
_geom_bond_atom_site_label_2
_geom_bond_site_symmetry_2
_geom_bond_distance
_geom_bond_publ_flag
N1 H1B . 0.85(2) ?
N1 H1A . 0.87(3) ?
N1 H1C . 0.88(3) ?
N1 H1D . 0.92(3) ?
N3 H3D . 0.968(19) ?
N3 H3C . 0.86(2) ?
N3 H3B . 0.84(2) ?
N3 H3A . 0.93(2) ?
N4 H4D . 0.85(2) ?
N4 H4C . 0.91(2) ?
N4 H4B . 0.94(2) ?
N4 H4A . 0.88(2) ?
O5 H5A . 0.84(2) ?
O5 H5B . 0.82(2) ?
O6 H6B . 0.85(2) ?
O6 H6A . 0.82(2) ?
B11 B15 . 1.700(2) ?
B11 B13 . 1.702(2) ?
B11 B12 . 1.704(2) ?
B11 B14 . 1.706(2) ?
B11 H11 . 1.116(14) ?
B12 B19 . 1.814(2) ?
B12 B16 . 1.819(2) ?
B12 B13 . 1.825(2) ?
B12 B15 . 1.834(2) ?
B12 H12 . 1.115(14) ?
B13 B16 . 1.812(2) ?
B13 B17 . 1.815(2) ?
B13 B14 . 1.848(2) ?
B13 H13 . 1.097(15) ?
B14 B18 . 1.807(2) ?
B14 B17 . 1.816(2) ?
B14 B15 . 1.825(2) ?
B14 H14 . 1.116(13) ?
B15 B19 . 1.812(2) ?
B15 B18 . 1.817(2) ?
B15 H15 . 1.117(15) ?
B16 B20 . 1.698(2) ?
B16 B19 . 1.822(2) ?
B16 B17 . 1.833(2) ?
B16 H16 . 1.109(14) ?
B17 B20 . 1.704(2) ?
B17 B18 . 1.835(2) ?
B17 H17 . 1.115(14) ?
B18 B20 . 1.703(2) ?
B18 B19 . 1.843(2) ?
B18 H18 . 1.137(15) ?
B19 B20 . 1.699(2) ?
B19 H19 . 1.103(14) ?
B20 H20 . 1.122(15) ?
B1 B2 . 1.696(2) ?
B1 B4 . 1.697(2) ?
B1 B3 . 1.697(2) ?
B1 B5 . 1.706(2) ?
B1 H1 . 1.101(15) ?
B2 B6 . 1.812(2) ?
B2 B9 . 1.820(2) ?
B2 B3 . 1.827(2) ?
B2 B5 . 1.834(2) ?
B2 H2 . 1.113(14) ?
B3 B6 . 1.817(2) ?
B3 B7 . 1.821(2) ?
B3 B4 . 1.832(2) ?
B3 H3 . 1.147(14) ?
B4 B7 . 1.812(2) ?
B4 B8 . 1.817(2) ?
B4 B5 . 1.824(2) ?
B4 H4 . 1.146(14) ?
B5 B8 . 1.810(2) ?
B5 B9 . 1.812(2) ?
B5 H5 . 1.111(13) ?
B6 B10 . 1.709(2) ?
B6 B9 . 1.835(2) ?
B6 B7 . 1.837(2) ?
B6 H6 . 1.122(14) ?
B7 B10 . 1.708(2) ?
B7 B8 . 1.827(2) ?
B7 H7 . 1.119(14) ?
B8 B10 . 1.699(2) ?
B8 B9 . 1.826(2) ?
B8 H8 . 1.118(13) ?
B9 B10 . 1.707(2) ?
B9 H9 . 1.090(14) ?
B10 H10 . 1.121(14) ?
N2 H2D . 0.93(2) ?
N2 H2C . 0.93(2) ?
N2 H2B . 0.86(2) ?
N2 H2A . 0.90(2) ?
O7 H7A . 0.87(2) ?
O7 H7B . 0.90(3) ?

loop_
_geom_hbond_atom_site_label_D
_geom_hbond_atom_site_label_H
_geom_hbond_atom_site_label_A
_geom_hbond_site_symmetry_A
_geom_hbond_distance_DH
_geom_hbond_distance_HA
_geom_hbond_distance_DA
_geom_hbond_angle_DHA
N2 H2D O6 . 0.93(2) 1.91(2) 2.837(2) 171.7(15)
N3 H3D O7 . 0.968(19) 1.855(19) 2.8117(19) 168.8(15)
N4 H4B O5 . 0.94(2) 1.96(2) 2.896(2) 168.5(16)
N4 H4A O7 . 0.88(2) 2.09(2) 2.942(2) 162.7(17)
O5 H5B O6 2_645 0.82(2) 2.01(2) 2.8357(18) 176.5(19)
O7 H7B O5 2 0.90(3) 1.85(3) 2.7487(18) 177(2)
